data_7013070
loop_
_publ_author_name
'Mason R. Haneline'
'Julie B. King'
'Fran\,cois P. Gabba\"i'

_publ_section_title
;
 Methyl substituted benzene adducts of trimeric perfluoro-o-phenylene
 mercury
;
_journal_issue 13
_journal_name_full 'Dalton Trans.'
_journal_page_first 2686
_journal_page_last 2690
_journal_paper_doi 10.1039/b304023b
_journal_year 2003
_chemical_formula_sum 'C26 H10 F12 Hg3'
_chemical_formula_weight 1152.11
_chemical_name_common (o-C6F4Hg)3-1,3(CH3)2(C6H4)
_chemical_name_systematic
;
?
;
_space_group_IT_number 33
_symmetry_cell_setting orthorhombic
_symmetry_space_group_name_Hall 'P 2c -2n'
_symmetry_space_group_name_H-M 'P n a 21'
_atom_sites_solution_hydrogens geom
_atom_sites_solution_primary direct
_atom_sites_solution_secondary difmap
_audit_creation_method SHELXL-97
_cell_angle_alpha 90.00
_cell_angle_beta 90.00
_cell_angle_gamma 90.00
_cell_formula_units_Z 4
_cell_length_a 15.923(3)
_cell_length_b 21.678(4)
_cell_length_c 7.2192(14)
_cell_measurement_temperature 293(2)
_cell_volume 2491.9(8)
_computing_structure_refinement 'SHELXL-97 (Sheldrick, 1997)'
_computing_structure_solution 'SHELXS-97 (Sheldrick, 1990)'
_diffrn_ambient_temperature 293(2)
_diffrn_measured_fraction_theta_full 0.998
_diffrn_measured_fraction_theta_max 0.998
_diffrn_radiation_monochromator graphite
_diffrn_radiation_source 'fine-focus sealed tube'
_diffrn_radiation_type MoK\a
_diffrn_radiation_wavelength 0.71073
_diffrn_reflns_av_R_equivalents 0.0368
_diffrn_reflns_av_sigmaI/netI 0.0308
_diffrn_reflns_limit_h_max 17
_diffrn_reflns_limit_h_min -17
_diffrn_reflns_limit_k_max 23
_diffrn_reflns_limit_k_min -24
_diffrn_reflns_limit_l_max 8
_diffrn_reflns_limit_l_min -8
_diffrn_reflns_number 19871
_diffrn_reflns_theta_full 23.29
_diffrn_reflns_theta_max 23.29
_diffrn_reflns_theta_min 1.59
_exptl_absorpt_coefficient_mu 18.544
_exptl_absorpt_correction_T_max 1.0
_exptl_absorpt_correction_T_min 0.326298
_exptl_absorpt_correction_type SADABS
_exptl_crystal_density_diffrn 3.071
_exptl_crystal_density_method 'not measured'
_exptl_crystal_F_000 2056
_exptl_crystal_size_max 0.540
_exptl_crystal_size_mid 0.055
_exptl_crystal_size_min 0.055
_refine_diff_density_max 1.249
_refine_diff_density_min -0.562
_refine_diff_density_rms 0.144
_refine_ls_abs_structure_details 'Flack H D (1983), Acta Cryst. A39, 876-881'
_refine_ls_abs_structure_Flack -0.001(9)
_refine_ls_extinction_method none
_refine_ls_goodness_of_fit_ref 1.062
_refine_ls_hydrogen_treatment mixed
_refine_ls_matrix_type full
_refine_ls_number_parameters 370
_refine_ls_number_reflns 3573
_refine_ls_number_restraints 1
_refine_ls_restrained_S_all 1.062
_refine_ls_R_factor_all 0.0230
_refine_ls_R_factor_gt 0.0217
_refine_ls_shift/su_max 0.001
_refine_ls_shift/su_mean 0.000
_refine_ls_structure_factor_coef Fsqd
_refine_ls_weighting_details 'calc w=1/[\s^2^(Fo^2^)+(0.0272P)^2^+0.0000P] where P=(Fo^2^+2Fc^2^)/3'
_refine_ls_weighting_scheme calc
_refine_ls_wR_factor_gt 0.0498
_refine_ls_wR_factor_ref 0.0502
_reflns_number_gt 3443
_reflns_number_total 3573
_reflns_threshold_expression >2sigma(I)
_cod_data_source_file b304023b.txt
_cod_data_source_block compound_4
_cod_depositor_comments
;
The following automatic conversions were performed:
'_symmetry_cell_setting' value 'Orthorhombic' changed to 'orthorhombic'
according to '/home/saulius/struct/CIF-dictionaries/cif_core.dic'
dictionary named 'cif_core.dic' version 2.4.1 from 2010-06-29.

Automatic conversion script
Id: cif_fix_enum 1527 2010-12-29 10:47:43Z saulius 
;
_cod_original_cell_volume 2491.9(9)
_cod_original_sg_symbol_H-M Pna2(1)
_cod_database_code 7013070

loop_
_symmetry_equiv_pos_as_xyz
'x, y, z'
'-x, -y, z+1/2'
'x+1/2, -y+1/2, z'
'-x+1/2, y+1/2, z+1/2'

loop_
_atom_site_label
_atom_site_type_symbol
_atom_site_fract_x
_atom_site_fract_y
_atom_site_fract_z
_atom_site_U_iso_or_equiv
_atom_site_adp_type
_atom_site_occupancy
_atom_site_symmetry_multiplicity
_atom_site_calc_flag
_atom_site_refinement_flags
_atom_site_disorder_assembly
_atom_site_disorder_group
Hg1 Hg 0.81751(2) 0.702789(17) 0.37655(5) 0.03005(10) Uani 1 1 d . . .
Hg2 Hg 0.680606(19) 0.578159(16) 0.50978(5) 0.02849(10) Uani 1 1 d . . .
Hg3 Hg 0.617691(19) 0.736901(14) 0.56447(6) 0.02744(10) Uani 1 1 d . . .
F3 F 0.6047(3) 0.8819(2) 0.5930(9) 0.0427(14) Uani 1 1 d . . .
F4 F 0.7055(4) 0.9730(2) 0.4756(10) 0.0546(18) Uani 1 1 d . . .
F5 F 0.8503(4) 0.9476(3) 0.2973(10) 0.0559(18) Uani 1 1 d . . .
F6 F 0.8990(4) 0.8288(3) 0.2486(9) 0.0584(18) Uani 1 1 d . . .
F9 F 0.9910(3) 0.6466(2) 0.2880(9) 0.0478(15) Uani 1 1 d . . .
F10 F 1.0531(3) 0.5301(3) 0.3056(8) 0.0480(15) Uani 1 1 d . . .
F11 F 0.9548(3) 0.4370(2) 0.4132(9) 0.0489(16) Uani 1 1 d . . .
F12 F 0.7915(3) 0.4564(3) 0.4972(9) 0.0509(16) Uani 1 1 d . . .
F15 F 0.5191(3) 0.4978(2) 0.6016(9) 0.0417(15) Uani 1 1 d . . .
F16 F 0.3706(3) 0.5251(3) 0.7505(9) 0.0436(15) Uani 1 1 d . . .
F17 F 0.3321(3) 0.6445(3) 0.8329(9) 0.0451(16) Uani 1 1 d . . .
F18 F 0.4395(3) 0.7354(2) 0.7416(9) 0.0468(16) Uani 1 1 d . . .
C1 C 0.7765(5) 0.7924(4) 0.3964(14) 0.027(2) Uani 1 1 d . . .
C2 C 0.6997(6) 0.8063(4) 0.4840(14) 0.032(2) Uani 1 1 d . . .
C3 C 0.6771(5) 0.8674(4) 0.5086(15) 0.032(2) Uani 1 1 d . . .
C4 C 0.7273(6) 0.9143(4) 0.4473(14) 0.037(3) Uani 1 1 d . . .
C5 C 0.8008(6) 0.9014(4) 0.3579(16) 0.040(3) Uani 1 1 d . . .
C6 C 0.8240(6) 0.8401(5) 0.3343(14) 0.037(3) Uani 1 1 d . . .
C7 C 0.8048(5) 0.5634(4) 0.4349(13) 0.028(2) Uani 1 1 d . . .
C8 C 0.8569(5) 0.6127(4) 0.3829(13) 0.030(2) Uani 1 1 d . . .
C9 C 0.9390(6) 0.5992(5) 0.3388(13) 0.036(2) Uani 1 1 d . . .
C10 C 0.9721(5) 0.5395(5) 0.3459(12) 0.033(2) Uani 1 1 d . . .
C11 C 0.9216(6) 0.4938(4) 0.3990(14) 0.033(2) Uani 1 1 d . . .
C12 C 0.8390(6) 0.5050(4) 0.4447(13) 0.031(2) Uani 1 1 d . . .
C13 C 0.5394(5) 0.6640(4) 0.6293(11) 0.025(2) Uani 1 1 d . . .
C14 C 0.5606(5) 0.6027(4) 0.5945(12) 0.029(2) Uani 1 1 d . . .
C15 C 0.5021(5) 0.5580(4) 0.6368(13) 0.030(2) Uani 1 1 d . . .
C16 C 0.4265(6) 0.5710(4) 0.7145(14) 0.031(2) Uani 1 1 d . . .
C17 C 0.4064(5) 0.6309(5) 0.7547(13) 0.033(2) Uani 1 1 d . . .
C18 C 0.4632(5) 0.6771(4) 0.7093(13) 0.030(2) Uani 1 1 d . . .
C01 C 0.7532(6) 0.6536(4) -0.0451(12) 0.036(2) Uani 1 1 d . . .
C02 C 0.7344(6) 0.7152(4) -0.0495(12) 0.028(2) Uani 1 1 d . . .
H02A H 0.7745 0.7424 -0.0957 0.033 Uiso 1 1 calc R . .
C03 C 0.6590(6) 0.7389(4) 0.0114(12) 0.028(2) Uani 1 1 d . . .
C04 C 0.6001(6) 0.6982(4) 0.0842(15) 0.039(2) Uani 1 1 d . . .
H04A H 0.5497 0.7130 0.1319 0.046 Uiso 1 1 calc R . .
C05 C 0.6167(7) 0.6356(5) 0.0852(16) 0.049(3) Uani 1 1 d . . .
H05A H 0.5764 0.6084 0.1297 0.059 Uiso 1 1 calc R . .
C06 C 0.6921(7) 0.6130(4) 0.0212(16) 0.043(3) Uani 1 1 d . . .
H06A H 0.7023 0.5708 0.0221 0.052 Uiso 1 1 calc R . .
C07 C 0.8374(7) 0.6294(5) -0.1050(16) 0.048(3) Uani 1 1 d . . .
H07A H 0.8716 0.6631 -0.1473 0.073 Uiso 1 1 calc R . .
H07B H 0.8300 0.6003 -0.2037 0.073 Uiso 1 1 calc R . .
H07C H 0.8644 0.6096 -0.0022 0.073 Uiso 1 1 calc R . .
C08 C 0.6405(7) 0.8067(4) 0.0045(16) 0.044(3) Uani 1 1 d . . .
H08A H 0.6873 0.8281 -0.0490 0.067 Uiso 1 1 calc R . .
H08B H 0.6308 0.8217 0.1278 0.067 Uiso 1 1 calc R . .
H08C H 0.5913 0.8137 -0.0696 0.067 Uiso 1 1 calc R . .

loop_
_atom_site_aniso_label
_atom_site_aniso_U_11
_atom_site_aniso_U_22
_atom_site_aniso_U_33
_atom_site_aniso_U_23
_atom_site_aniso_U_13
_atom_site_aniso_U_12
Hg1 0.0286(2) 0.0313(2) 0.0303(2) 0.00149(18) -0.00058(17) 0.00016(15)
Hg2 0.02289(18) 0.0268(2) 0.0358(2) -0.00194(17) -0.00071(15) -0.00066(14)
Hg3 0.02916(18) 0.02361(18) 0.02955(19) -0.00027(18) 0.00048(18) -0.00354(15)
F3 0.047(3) 0.034(3) 0.047(4) -0.007(3) 0.007(3) 0.004(2)
F4 0.054(3) 0.023(3) 0.087(5) 0.003(3) -0.017(4) -0.010(3)
F5 0.043(3) 0.037(4) 0.087(5) 0.025(3) -0.005(3) -0.018(3)
F6 0.037(3) 0.070(5) 0.069(5) 0.016(4) 0.014(3) -0.007(3)
F9 0.029(3) 0.049(4) 0.066(4) 0.009(3) 0.009(3) 0.000(3)
F10 0.027(3) 0.059(4) 0.058(4) -0.007(3) 0.006(3) 0.015(3)
F11 0.045(3) 0.032(3) 0.069(4) -0.014(3) -0.009(3) 0.013(3)
F12 0.042(3) 0.033(3) 0.078(4) 0.004(3) -0.003(3) -0.002(3)
F15 0.036(3) 0.018(3) 0.072(4) 0.004(3) 0.005(3) -0.001(2)
F16 0.029(3) 0.041(3) 0.061(4) 0.010(3) 0.004(3) -0.011(3)
F17 0.027(3) 0.050(4) 0.059(4) 0.000(3) 0.010(3) 0.004(3)
F18 0.048(4) 0.028(3) 0.064(4) -0.006(3) 0.016(3) 0.004(3)
C1 0.036(5) 0.021(5) 0.025(5) -0.001(4) -0.002(5) 0.004(4)
C2 0.041(6) 0.024(5) 0.032(6) 0.006(4) -0.016(5) -0.011(4)
C3 0.032(5) 0.028(5) 0.035(5) -0.001(5) -0.009(4) -0.004(4)
C4 0.041(6) 0.021(5) 0.049(7) 0.001(4) -0.018(5) -0.005(4)
C5 0.038(6) 0.035(6) 0.047(7) 0.017(5) -0.008(5) -0.007(5)
C6 0.031(6) 0.042(7) 0.037(7) 0.009(5) 0.003(4) 0.002(5)
C7 0.025(5) 0.027(5) 0.032(5) -0.009(4) 0.001(4) -0.003(4)
C8 0.021(5) 0.047(6) 0.023(5) 0.002(5) -0.007(4) 0.017(4)
C9 0.028(5) 0.050(6) 0.029(6) 0.004(5) -0.003(4) -0.009(5)
C10 0.027(5) 0.053(6) 0.018(5) -0.014(4) 0.002(4) 0.012(5)
C11 0.035(5) 0.028(6) 0.037(6) -0.007(5) -0.008(5) 0.005(4)
C12 0.028(5) 0.022(5) 0.042(6) 0.001(4) -0.004(4) 0.001(4)
C13 0.027(5) 0.028(5) 0.021(5) 0.007(4) -0.001(4) -0.004(4)
C14 0.026(5) 0.039(6) 0.023(5) 0.012(4) -0.001(4) -0.005(4)
C15 0.036(6) 0.020(5) 0.034(6) 0.004(4) -0.005(4) 0.001(4)
C16 0.023(5) 0.033(6) 0.037(6) 0.011(5) -0.009(4) -0.010(4)
C17 0.017(5) 0.049(7) 0.033(6) 0.000(5) 0.001(4) 0.003(5)
C18 0.033(5) 0.029(6) 0.029(5) 0.005(4) -0.008(5) -0.004(4)
C01 0.048(6) 0.036(6) 0.025(5) 0.003(4) -0.012(4) 0.005(5)
C02 0.033(5) 0.023(5) 0.027(5) 0.002(4) -0.001(4) -0.009(4)
C03 0.032(5) 0.033(6) 0.019(5) 0.000(4) -0.004(4) 0.001(4)
C04 0.032(5) 0.050(7) 0.034(6) 0.007(6) 0.006(5) 0.006(4)
C05 0.065(7) 0.052(7) 0.030(6) 0.014(6) -0.006(6) -0.023(6)
C06 0.070(8) 0.024(5) 0.036(6) 0.003(5) -0.015(6) -0.009(5)
C07 0.068(7) 0.041(6) 0.036(6) 0.000(5) -0.004(6) 0.017(6)
C08 0.052(6) 0.036(6) 0.046(7) 0.002(5) 0.007(5) 0.002(5)

loop_
_atom_type_symbol
_atom_type_description
_atom_type_scat_dispersion_real
_atom_type_scat_dispersion_imag
_atom_type_scat_source
C C 0.0033 0.0016 'International Tables Vol C Tables 4.2.6.8 and 6.1.1.4'
H H 0.0000 0.0000 'International Tables Vol C Tables 4.2.6.8 and 6.1.1.4'
F F 0.0171 0.0103 'International Tables Vol C Tables 4.2.6.8 and 6.1.1.4'
Hg Hg -2.3894 9.2266 'International Tables Vol C Tables 4.2.6.8 and 6.1.1.4'

loop_
_geom_angle_atom_site_label_1
_geom_angle_atom_site_label_2
_geom_angle_atom_site_label_3
_geom_angle
_geom_angle_site_symmetry_1
_geom_angle_site_symmetry_3
_geom_angle_publ_flag
C8 Hg1 C1 174.7(4) . . ?
C8 Hg1 C02 102.6(3) . . ?
C1 Hg1 C02 82.1(3) . . ?
C7 Hg2 C14 173.6(3) . . ?
C7 Hg2 C05 96.0(3) . . ?
C14 Hg2 C05 84.2(3) . . ?
C13 Hg3 C2 175.9(4) . . ?
C6 C1 C2 117.9(8) . . ?
C6 C1 Hg1 121.4(7) . . ?
C2 C1 Hg1 120.6(7) . . ?
C3 C2 C1 119.2(9) . . ?
C3 C2 Hg3 119.6(7) . . ?
C1 C2 Hg3 121.1(7) . . ?
F3 C3 C4 118.4(8) . . ?
F3 C3 C2 120.4(8) . . ?
C4 C3 C2 121.2(9) . . ?
F4 C4 C5 119.3(9) . . ?
F4 C4 C3 120.5(9) . . ?
C5 C4 C3 120.1(9) . . ?
F5 C5 C4 120.2(9) . . ?
F5 C5 C6 121.1(9) . . ?
C4 C5 C6 118.7(9) . . ?
C1 C6 F6 119.9(9) . . ?
C1 C6 C5 122.8(9) . . ?
F6 C6 C5 117.3(9) . . ?
C12 C7 C8 118.6(8) . . ?
C12 C7 Hg2 120.3(7) . . ?
C8 C7 Hg2 121.0(6) . . ?
C9 C8 C7 117.4(8) . . ?
C9 C8 Hg1 119.2(7) . . ?
C7 C8 Hg1 123.4(6) . . ?
F9 C9 C8 118.5(9) . . ?
F9 C9 C10 118.4(8) . . ?
C8 C9 C10 123.1(9) . . ?
C11 C10 F10 122.1(9) . . ?
C11 C10 C9 118.1(8) . . ?
F10 C10 C9 119.8(9) . . ?
C10 C11 F11 117.7(8) . . ?
C10 C11 C12 120.9(8) . . ?
F11 C11 C12 121.4(8) . . ?
F12 C12 C11 117.6(8) . . ?
F12 C12 C7 120.6(8) . . ?
C11 C12 C7 121.8(9) . . ?
C18 C13 C14 119.1(8) . . ?
C18 C13 Hg3 118.0(6) . . ?
C14 C13 Hg3 122.8(6) . . ?
C15 C14 C13 117.8(8) . . ?
C15 C14 Hg2 120.5(7) . . ?
C13 C14 Hg2 121.4(6) . . ?
F15 C15 C16 116.9(8) . . ?
F15 C15 C14 120.0(8) . . ?
C16 C15 C14 123.1(8) . . ?
C15 C16 F16 120.6(8) . . ?
C15 C16 C17 119.4(8) . . ?
F16 C16 C17 120.0(8) . . ?
F17 C17 C16 120.2(9) . . ?
F17 C17 C18 121.0(9) . . ?
C16 C17 C18 118.8(8) . . ?
F18 C18 C13 121.1(8) . . ?
F18 C18 C17 117.1(8) . . ?
C13 C18 C17 121.7(8) . . ?
C02 C01 C06 118.1(9) . . ?
C02 C01 C07 121.8(9) . . ?
C06 C01 C07 120.1(9) . . ?
C01 C02 C03 123.1(8) . . ?
C01 C02 Hg1 79.3(5) . . ?
C03 C02 Hg1 94.7(5) . . ?
C02 C03 C04 118.1(8) . . ?
C02 C03 C08 121.8(8) . . ?
C04 C03 C08 120.0(8) . . ?
C05 C04 C03 119.7(9) . . ?
C06 C05 C04 121.0(10) . . ?
C06 C05 Hg2 85.0(7) . . ?
C04 C05 Hg2 114.5(8) . . ?
C05 C06 C01 119.9(9) . . ?

loop_
_geom_bond_atom_site_label_1
_geom_bond_atom_site_label_2
_geom_bond_distance
_geom_bond_site_symmetry_2
_geom_bond_publ_flag
Hg1 C8 2.051(9) . ?
Hg1 C1 2.054(8) . ?
Hg1 C02 3.359(9) . ?
Hg2 C7 2.076(8) . ?
Hg2 C14 2.076(9) . ?
Hg2 C05 3.462(11) . ?
Hg3 C13 2.066(8) . ?
Hg3 C2 2.075(9) . ?
F3 C3 1.341(11) . ?
F4 C4 1.334(10) . ?
F5 C5 1.346(11) . ?
F6 C6 1.367(11) . ?
F9 C9 1.369(10) . ?
F10 C10 1.337(9) . ?
F11 C11 1.343(10) . ?
F12 C12 1.352(10) . ?
F15 C15 1.358(10) . ?
F16 C16 1.358(10) . ?
F17 C17 1.343(10) . ?
F18 C18 1.340(10) . ?
C1 C6 1.357(13) . ?
C1 C2 1.410(13) . ?
C2 C3 1.384(13) . ?
C3 C4 1.367(13) . ?
C4 C5 1.366(14) . ?
C5 C6 1.390(14) . ?
C7 C12 1.378(12) . ?
C7 C8 1.405(13) . ?
C8 C9 1.376(13) . ?
C9 C10 1.399(13) . ?
C10 C11 1.332(13) . ?
C11 C12 1.377(13) . ?
C13 C18 1.374(12) . ?
C13 C14 1.393(12) . ?
C14 C15 1.378(12) . ?
C15 C16 1.358(13) . ?
C16 C17 1.369(13) . ?
C17 C18 1.389(13) . ?
C01 C02 1.370(12) . ?
C01 C06 1.395(13) . ?
C01 C07 1.503(13) . ?
C02 C03 1.377(12) . ?
C03 C04 1.392(13) . ?
C03 C08 1.500(12) . ?
C04 C05 1.382(14) . ?
C05 C06 1.376(15) . ?

loop_
_cod_related_entry_id
_cod_related_entry_database
_cod_related_entry_code
1 ChemSpider 30652755
